data_4125782
loop_
_publ_author_name
'Mailman, Aaron'
'Leitch, Alicea A.'
'Yong, Wenjun'
'Steven, Eden'
'Winter, Stephen M.'
'Claridge, Robert C. M.'
'Assoud, Abdeljalil'
'Tse, John S.'
'Desgreniers, Serge'
'Secco, Richard A.'
'Oakley, Richard T.'

_publ_section_title
;
 The Power of Packing: Metallization of an Organic Semiconductor.
;
_journal_issue 6
_journal_name_full 'Journal of the American Chemical Society'
_journal_page_first 2180
_journal_page_last 2183
_journal_paper_doi 10.1021/jacs.6b12814
_journal_volume 139
_journal_year 2017
_chemical_formula_moiety 'C6 H N2 O2 S4, C F3 O3 S'
_chemical_formula_sum 'C7 H F3 N2 O5 S5'
_chemical_formula_weight 410.40
_chemical_name_systematic
;
 ?
;
_space_group_crystal_system monoclinic
_space_group_IT_number 14
_space_group_name_Hall '-P 2ybc'
_space_group_name_H-M_alt 'P 1 21/c 1'
_symmetry_space_group_name_Hall '-P 2ybc'
_symmetry_space_group_name_H-M 'P 1 21/c 1'
_atom_sites_solution_hydrogens difmap
_audit_creation_method SHELXL-2014
_cell_angle_alpha 90
_cell_angle_beta 95.7150(10)
_cell_angle_gamma 90
_cell_formula_units_Z 4
_cell_length_a 13.1616(8)
_cell_length_b 16.2360(10)
_cell_length_c 6.2846(4)
_cell_measurement_reflns_used 480
_cell_measurement_temperature 296(2)
_cell_measurement_theta_max 30
_cell_measurement_theta_min 1.5
_cell_volume 1336.29(14)
_computing_cell_refinement 'SMART, 'Bruker APEX II'
_computing_data_collection 'Bruker SMART APEX II'
_computing_data_reduction 'SAINT, 'Bruker APEX II'
_computing_molecular_graphics Mercury
_computing_structure_refinement 'SHELXL-2014 (Sheldrick, 2014)'
_computing_structure_solution 'SHELXL-2014 (Sheldrick, 2014)'
_diffrn_ambient_temperature 296(2)
_diffrn_measured_fraction_theta_full 0.998
_diffrn_measured_fraction_theta_max 0.998
_diffrn_measurement_device_type 'BRUKER SMART APEX II'
_diffrn_measurement_method 'Omega scan'
_diffrn_radiation_monochromator graphite
_diffrn_radiation_source 'fine-focus sealed tube'
_diffrn_radiation_type MoK\a
_diffrn_radiation_wavelength 0.71073
_diffrn_reflns_av_R_equivalents 0.0254
_diffrn_reflns_av_unetI/netI 0.0227
_diffrn_reflns_Laue_measured_fraction_full 0.998
_diffrn_reflns_Laue_measured_fraction_max 0.998
_diffrn_reflns_limit_h_max 15
_diffrn_reflns_limit_h_min -17
_diffrn_reflns_limit_k_max 21
_diffrn_reflns_limit_k_min -21
_diffrn_reflns_limit_l_max 8
_diffrn_reflns_limit_l_min -8
_diffrn_reflns_number 13122
_diffrn_reflns_point_group_measured_fraction_full 0.998
_diffrn_reflns_point_group_measured_fraction_max 0.998
_diffrn_reflns_theta_full 25.242
_diffrn_reflns_theta_max 28.000
_diffrn_reflns_theta_min 2.952
_diffrn_standards_decay_% 0
_diffrn_standards_interval_time 1.5
_diffrn_standards_number 3
_exptl_absorpt_coefficient_mu 0.927
_exptl_absorpt_correction_T_max 0.964
_exptl_absorpt_correction_T_min 0.768
_exptl_absorpt_correction_type multi-scan
_exptl_absorpt_process_details SADABS
_exptl_crystal_colour green
_exptl_crystal_density_diffrn 2.040
_exptl_crystal_description Plate
_exptl_crystal_F_000 816
_exptl_crystal_size_max 0.300
_exptl_crystal_size_mid 0.140
_exptl_crystal_size_min 0.040
_refine_diff_density_max 0.288
_refine_diff_density_min -0.280
_refine_diff_density_rms 0.053
_refine_ls_extinction_method none
_refine_ls_goodness_of_fit_ref 1.045
_refine_ls_hydrogen_treatment refxyz
_refine_ls_matrix_type full
_refine_ls_number_parameters 203
_refine_ls_number_reflns 3224
_refine_ls_number_restraints 0
_refine_ls_restrained_S_all 1.045
_refine_ls_R_factor_all 0.0386
_refine_ls_R_factor_gt 0.0304
_refine_ls_shift/su_max 0.000
_refine_ls_shift/su_mean 0.000
_refine_ls_structure_factor_coef Fsqd
_refine_ls_weighting_details 'w=1/[\s^2^(Fo^2^)+(0.0284P)^2^+0.7674P] where P=(Fo^2^+2Fc^2^)/3'
_refine_ls_weighting_scheme calc
_refine_ls_wR_factor_gt 0.0688
_refine_ls_wR_factor_ref 0.0755
_reflns_Friedel_coverage 0.000
_reflns_number_gt 2717
_reflns_number_total 3224
_reflns_threshold_expression 'I > 2\s(I)'
_cod_data_source_file ja6b12814_si_002.cif
_cod_data_source_block c6hn2o2s4_otf_0ma
_cod_database_code 4125782
_shelx_space_group_comment
;
The symmetry employed for this shelxl refinement is uniquely defined
by the following loop, which should always be used as a source of
symmetry information in preference to the above space-group names.
They are only intended as comments.
;
_shelx_estimated_absorpt_t_min 0.768
_shelx_estimated_absorpt_t_max 0.964
_shelxl_version_number 2014-3

loop_
_space_group_symop_operation_xyz
'x, y, z'
'-x, y+1/2, -z+1/2'
'-x, -y, -z'
'x, -y-1/2, z-1/2'

loop_
_atom_site_label
_atom_site_type_symbol
_atom_site_fract_x
_atom_site_fract_y
_atom_site_fract_z
_atom_site_U_iso_or_equiv
_atom_site_adp_type
_atom_site_occupancy
_atom_site_site_symmetry_order
_atom_site_calc_flag
_atom_site_refinement_flags_adp
S3 S 0.57387(4) 0.15979(4) 0.34263(10) 0.05061(16) Uani 1 1 d .
S4 S 0.53303(4) 0.10137(3) 0.61489(9) 0.03978(14) Uani 1 1 d .
S1 S 0.02410(4) 0.12648(4) 0.48700(10) 0.04445(15) Uani 1 1 d .
S2 S 0.12688(4) 0.07634(3) 0.72106(8) 0.03769(13) Uani 1 1 d .
S5 S 0.80577(4) 0.06777(3) 0.76939(8) 0.03188(12) Uani 1 1 d .
O1 O 0.25570(12) 0.20304(9) 0.0705(2) 0.0450(4) Uani 1 1 d .
O2 O 0.36547(12) 0.04622(11) 0.8364(2) 0.0446(4) Uani 1 1 d .
H2 H 0.324(2) 0.0300(17) 0.903(4) 0.054 Uiso 1 1 d U
N2 N 0.46096(14) 0.18111(12) 0.2320(3) 0.0442(4) Uani 1 1 d .
N1 N 0.10358(13) 0.15857(11) 0.3279(3) 0.0394(4) Uani 1 1 d .
C6 C 0.27787(15) 0.17215(11) 0.2443(3) 0.0329(4) Uani 1 1 d .
C1 C 0.20024(14) 0.14484(11) 0.3858(3) 0.0304(4) Uani 1 1 d .
C2 C 0.22871(14) 0.10304(11) 0.5857(3) 0.0293(4) Uani 1 1 d .
C3 C 0.33087(14) 0.08681(12) 0.6572(3) 0.0308(4) Uani 1 1 d .
C4 C 0.40537(14) 0.11542(11) 0.5354(3) 0.0307(4) Uani 1 1 d .
C5 C 0.38485(15) 0.15716(12) 0.3352(3) 0.0321(4) Uani 1 1 d .
C7 C 0.81524(19) 0.15486(14) 0.9513(4) 0.0456(5) Uani 1 1 d .
O3 O 0.90912(12) 0.04103(10) 0.7661(3) 0.0529(4) Uani 1 1 d .
O4 O 0.75877(13) 0.10119(11) 0.5731(2) 0.0499(4) Uani 1 1 d .
O5 O 0.74174(12) 0.00996(10) 0.8688(3) 0.0479(4) Uani 1 1 d .
F1 F 0.72592(14) 0.19091(11) 0.9581(3) 0.0873(6) Uani 1 1 d .
F2 F 0.84555(17) 0.13134(11) 1.1473(2) 0.0867(6) Uani 1 1 d .
F3 F 0.87940(16) 0.20987(11) 0.8922(3) 0.0916(6) Uani 1 1 d .

loop_
_atom_site_aniso_label
_atom_site_aniso_U_11
_atom_site_aniso_U_22
_atom_site_aniso_U_33
_atom_site_aniso_U_23
_atom_site_aniso_U_13
_atom_site_aniso_U_12
S3 0.0328(3) 0.0634(4) 0.0569(4) 0.0106(3) 0.0108(3) -0.0095(3)
S4 0.0247(2) 0.0479(3) 0.0461(3) 0.0043(2) 0.0003(2) -0.0020(2)
S1 0.0253(3) 0.0559(3) 0.0514(3) 0.0076(3) -0.0003(2) 0.0059(2)
S2 0.0255(2) 0.0502(3) 0.0375(3) 0.0055(2) 0.0042(2) 0.0010(2)
S5 0.0279(2) 0.0366(2) 0.0317(2) 0.00315(19) 0.00541(19) -0.00075(19)
O1 0.0506(9) 0.0442(8) 0.0386(8) 0.0137(7) -0.0029(7) -0.0014(7)
O2 0.0299(8) 0.0658(10) 0.0379(8) 0.0216(7) 0.0019(6) 0.0029(7)
N2 0.0397(10) 0.0502(11) 0.0437(10) 0.0077(8) 0.0086(8) -0.0084(8)
N1 0.0325(9) 0.0412(9) 0.0430(10) 0.0060(8) -0.0032(7) 0.0035(7)
C6 0.0366(10) 0.0266(9) 0.0346(10) 0.0019(7) -0.0007(8) -0.0032(8)
C1 0.0294(9) 0.0276(9) 0.0333(10) 0.0000(7) -0.0019(8) -0.0003(7)
C2 0.0271(9) 0.0302(9) 0.0305(9) 0.0001(7) 0.0020(7) -0.0013(7)
C3 0.0285(9) 0.0354(10) 0.0279(9) 0.0033(7) 0.0008(7) -0.0007(7)
C4 0.0268(9) 0.0326(9) 0.0320(10) -0.0006(7) -0.0002(7) -0.0018(7)
C5 0.0329(10) 0.0313(9) 0.0324(10) 0.0013(7) 0.0040(8) -0.0040(8)
C7 0.0501(13) 0.0420(12) 0.0438(12) -0.0002(10) -0.0001(10) 0.0006(10)
O3 0.0319(8) 0.0576(10) 0.0707(11) -0.0001(9) 0.0121(8) 0.0083(7)
O4 0.0504(10) 0.0657(10) 0.0324(8) 0.0100(7) -0.0018(7) -0.0019(8)
O5 0.0502(9) 0.0473(9) 0.0482(9) 0.0077(7) 0.0139(7) -0.0121(7)
F1 0.0802(12) 0.0797(12) 0.1019(14) -0.0271(10) 0.0083(11) 0.0353(10)
F2 0.1299(17) 0.0827(12) 0.0415(9) -0.0086(8) -0.0211(10) 0.0070(11)
F3 0.1130(15) 0.0592(10) 0.1049(14) -0.0159(10) 0.0221(12) -0.0423(10)

loop_
_atom_type_symbol
_atom_type_description
_atom_type_scat_dispersion_real
_atom_type_scat_dispersion_imag
_atom_type_scat_source
C C 0.0033 0.0016 'International Tables Vol C Tables 4.2.6.8 and 6.1.1.4'
H H 0.0000 0.0000 'International Tables Vol C Tables 4.2.6.8 and 6.1.1.4'
N N 0.0061 0.0033 'International Tables Vol C Tables 4.2.6.8 and 6.1.1.4'
O O 0.0106 0.0060 'International Tables Vol C Tables 4.2.6.8 and 6.1.1.4'
F F 0.0171 0.0103 'International Tables Vol C Tables 4.2.6.8 and 6.1.1.4'
S S 0.1246 0.1234 'International Tables Vol C Tables 4.2.6.8 and 6.1.1.4'

loop_
_geom_angle_atom_site_label_1
_geom_angle_atom_site_label_2
_geom_angle_atom_site_label_3
_geom_angle
N2 S3 S4 98.64(7)
C4 S4 S3 91.47(7)
N1 S1 S2 98.66(7)
C2 S2 S1 92.06(7)
O3 S5 O4 115.66(10)
O3 S5 O5 113.95(10)
O4 S5 O5 113.48(10)
O3 S5 C7 103.88(11)
O4 S5 C7 104.13(10)
O5 S5 C7 103.91(10)
C3 O2 H2 115(2)
C5 N2 S3 116.19(15)
C1 N1 S1 116.62(15)
O1 C6 C5 123.28(19)
O1 C6 C1 122.99(18)
C5 C6 C1 113.73(16)
N1 C1 C2 118.90(18)
N1 C1 C6 119.36(17)
C2 C1 C6 121.73(17)
C3 C2 C1 121.70(17)
C3 C2 S2 124.55(15)
C1 C2 S2 113.75(14)
O2 C3 C4 115.37(17)
O2 C3 C2 126.55(17)
C4 C3 C2 118.08(17)
C3 C4 C5 124.30(17)
C3 C4 S4 121.39(15)
C5 C4 S4 114.30(14)
N2 C5 C4 119.39(18)
N2 C5 C6 120.32(18)
C4 C5 C6 120.28(17)
F3 C7 F2 108.7(2)
F3 C7 F1 108.0(2)
F2 C7 F1 106.7(2)
F3 C7 S5 111.05(17)
F2 C7 S5 111.09(16)
F1 C7 S5 111.17(17)

loop_
_geom_bond_atom_site_label_1
_geom_bond_atom_site_label_2
_geom_bond_distance
S3 N2 1.614(2)
S3 S4 2.0735(8)
S4 C4 1.7198(19)
S1 N1 1.6044(19)
S1 S2 2.0640(7)
S2 C2 1.7131(19)
S5 O3 1.4299(16)
S5 O4 1.4307(15)
S5 O5 1.4443(15)
S5 C7 1.815(2)
O1 C6 1.211(2)
O2 C3 1.345(2)
O2 H2 0.76(3)
N2 C5 1.306(2)
N1 C1 1.307(2)
C6 C5 1.486(3)
C6 C1 1.487(3)
C1 C2 1.444(3)
C2 C3 1.400(3)
C3 C4 1.383(3)
C4 C5 1.431(3)
C7 F3 1.308(3)
C7 F2 1.314(3)
C7 F1 1.318(3)
